data_4332608
loop_
_publ_author_name
'Hsu, Miao-Hsing'
'Chen, Rung-Tsang'
'Sheu, Wen-Shyan'
'Shieh, Minghuey'

_publ_section_title
;
 Carbon Dioxide Fixation by an Unprecedented Hydroxo Lead&#x2212;Chromium
 Carbonyl Complex:&#x00A0; Synthesis, Reactivity, and Theoretical
 Calculations
;
_journal_issue 17
_journal_name_full 'Inorganic Chemistry'
_journal_page_first 6740
_journal_page_last 6747
_journal_paper_doi 10.1021/ic060554o
_journal_volume 45
_journal_year 2006
_chemical_formula_moiety 'C46 H46 Cr4 N2 O22 Pb2'
_chemical_formula_sum 'C46 H46 Cr4 N2 O22 Pb2'
_chemical_formula_weight 1601.26
_chemical_name_systematic
;
 ?
;
_space_group_IT_number 2
_symmetry_cell_setting triclinic
_symmetry_space_group_name_Hall '-P 1'
_symmetry_space_group_name_H-M 'P -1'
_atom_sites_solution_hydrogens geom
_atom_sites_solution_primary direct
_atom_sites_solution_secondary difmap
_audit_creation_method SHELXL-97
_cell_angle_alpha 83.05(3)
_cell_angle_beta 78.77(3)
_cell_angle_gamma 69.06(4)
_cell_formula_units_Z 1
_cell_length_a 10.283(6)
_cell_length_b 12.198(3)
_cell_length_c 12.236(4)
_cell_measurement_reflns_used 25
_cell_measurement_temperature 298(2)
_cell_measurement_theta_max 15.49
_cell_measurement_theta_min 11.43
_cell_volume 1403.8(11)
_computing_cell_refinement 'CAD4 Express (Enraf Nonius, 1994)'
_computing_data_collection 'CAD4 Express (Enraf Nonius, 1994)'
_computing_data_reduction 'XCAD4 (Harms & Wocadlo, 1995)'
_computing_molecular_graphics 'Ortep-3 for Windows (Farrugia, 1997)'
_computing_publication_material 'WinGX publication routines (Farrugia, 1999)'
_computing_structure_refinement 'SHELXL-97 (Sheldrick, 1997)'
_computing_structure_solution 'SHELXS-97 (Sheldrick, 1997)'
_diffrn_ambient_temperature 298(2)
_diffrn_measured_fraction_theta_full 1.000
_diffrn_measured_fraction_theta_max 1.000
_diffrn_measurement_device_type 'Enraf Nonius TurboCAD4'
_diffrn_measurement_method 'non-profiled omega/2theta scans'
_diffrn_radiation_monochromator graphite
_diffrn_radiation_source 'fine-focus sealed tube'
_diffrn_radiation_type Mok\a
_diffrn_radiation_wavelength 0.71073
_diffrn_reflns_av_R_equivalents 0.0167
_diffrn_reflns_av_sigmaI/netI 0.0247
_diffrn_reflns_limit_h_max 12
_diffrn_reflns_limit_h_min -11
_diffrn_reflns_limit_k_max 14
_diffrn_reflns_limit_k_min -14
_diffrn_reflns_limit_l_max 14
_diffrn_reflns_limit_l_min 0
_diffrn_reflns_number 5186
_diffrn_reflns_theta_full 24.92
_diffrn_reflns_theta_max 24.92
_diffrn_reflns_theta_min 1.70
_diffrn_standards_decay_% 4
_diffrn_standards_interval_time 120
_diffrn_standards_number 3
_exptl_absorpt_coefficient_mu 6.798
_exptl_absorpt_correction_T_max 0.1586
_exptl_absorpt_correction_T_min 0.0856
_exptl_absorpt_correction_type psi-scan
_exptl_absorpt_process_details
;
 ?
;
_exptl_crystal_colour black
_exptl_crystal_density_diffrn 1.894
_exptl_crystal_density_method 'not measured'
_exptl_crystal_description prism
_exptl_crystal_F_000 772
_exptl_crystal_size_max 0.36
_exptl_crystal_size_mid 0.3
_exptl_crystal_size_min 0.27
_refine_diff_density_max 2.898
_refine_diff_density_min -1.408
_refine_diff_density_rms 0.146
_refine_ls_extinction_method none
_refine_ls_goodness_of_fit_ref 1.112
_refine_ls_hydrogen_treatment fixed
_refine_ls_matrix_type full
_refine_ls_number_parameters 343
_refine_ls_number_reflns 4933
_refine_ls_number_restraints 0
_refine_ls_restrained_S_all 1.112
_refine_ls_R_factor_all 0.0409
_refine_ls_R_factor_gt 0.0333
_refine_ls_shift/su_max 0.001
_refine_ls_shift/su_mean 0.000
_refine_ls_structure_factor_coef Fsqd
_refine_ls_weighting_details 'calc w=1/[\s^2^(Fo^2^)+(0.0571P)^2^+1.5854P] where P=(Fo^2^+2Fc^2^)/3'
_refine_ls_weighting_scheme calc
_refine_ls_wR_factor_gt 0.0875
_refine_ls_wR_factor_ref 0.0907
_reflns_number_gt 4393
_reflns_number_total 4933
_reflns_threshold_expression >2sigma(I)
_cod_data_source_file ic060554osup1.cif
_cod_data_source_block '[TEBA]2[1]'
_cod_original_cell_volume 1403.8(10)
_cod_database_code 4332608

loop_
_symmetry_equiv_pos_as_xyz
'x, y, z'
'-x, -y, -z'

loop_
_atom_site_label
_atom_site_type_symbol
_atom_site_fract_x
_atom_site_fract_y
_atom_site_fract_z
_atom_site_U_iso_or_equiv
_atom_site_adp_type
_atom_site_occupancy
_atom_site_symmetry_multiplicity
_atom_site_calc_flag
Pb Pb 0.39686(2) 0.604086(17) 0.107420(16) 0.03407(9) Uani 1 1 d
Cr1 Cr 0.52907(10) 0.75450(8) 0.12068(8) 0.0365(2) Uani 1 1 d
Cr2 Cr 0.15425(10) 0.58017(8) 0.22196(8) 0.0389(2) Uani 1 1 d
O1 O 0.7997(6) 0.5446(5) 0.1175(5) 0.0733(16) Uani 1 1 d
O2 O 0.5507(8) 0.7982(6) -0.1304(5) 0.089(2) Uani 1 1 d
O3 O 0.6708(8) 0.9253(6) 0.1403(7) 0.104(2) Uani 1 1 d
O4 O 0.2448(7) 0.9488(6) 0.1439(6) 0.091(2) Uani 1 1 d
O5 O 0.4861(6) 0.6938(5) 0.3683(4) 0.0669(14) Uani 1 1 d
O6 O 0.0045(10) 0.7335(8) 0.0385(8) 0.136(4) Uani 1 1 d
O7 O 0.1286(6) 0.7896(5) 0.3413(5) 0.0729(16) Uani 1 1 d
O8 O -0.1178(7) 0.5835(6) 0.3620(6) 0.096(2) Uani 1 1 d
O9 O 0.3267(8) 0.4154(7) 0.3878(7) 0.109(3) Uani 1 1 d
O10 O 0.1435(7) 0.3698(6) 0.1205(5) 0.085(2) Uani 1 1 d
O11 O 0.5775(5) 0.4218(4) 0.0813(4) 0.0501(11) Uani 1 1 d
N N 0.8316(5) 0.1824(4) 0.3248(4) 0.0378(11) Uani 1 1 d
C1 C 0.6988(7) 0.6251(7) 0.1147(5) 0.0493(15) Uani 1 1 d
C2 C 0.5443(8) 0.7799(7) -0.0357(6) 0.0567(17) Uani 1 1 d
C3 C 0.6176(9) 0.8593(7) 0.1327(7) 0.0601(19) Uani 1 1 d
C4 C 0.3515(8) 0.8752(6) 0.1339(6) 0.0535(16) Uani 1 1 d
C5 C 0.5012(7) 0.7180(5) 0.2753(5) 0.0440(14) Uani 1 1 d
C6 C 0.0637(9) 0.6759(8) 0.1082(8) 0.070(2) Uani 1 1 d
C7 C 0.1421(7) 0.7099(6) 0.2943(6) 0.0493(15) Uani 1 1 d
C8 C -0.0137(8) 0.5821(6) 0.3105(7) 0.0585(19) Uani 1 1 d
C9 C 0.2631(8) 0.4778(7) 0.3238(7) 0.0612(19) Uani 1 1 d
C10 C 0.1546(8) 0.4480(7) 0.1542(6) 0.0543(17) Uani 1 1 d
C11 C 0.8939(6) 0.0666(5) 0.3913(5) 0.0411(13) Uani 1 1 d
C12 C 0.7702(7) 0.1625(6) 0.2281(6) 0.0507(16) Uani 1 1 d
C13 C 0.8764(11) 0.0823(9) 0.1414(7) 0.077(2) Uani 1 1 d
C14 C 0.9499(7) 0.2313(6) 0.2802(6) 0.0518(16) Uani 1 1 d
C15 C 1.0039(8) 0.2709(6) 0.3691(7) 0.0601(19) Uani 1 1 d
C16 C 0.7130(7) 0.2664(5) 0.4015(6) 0.0457(15) Uani 1 1 d
C17 C 0.6583(8) 0.3919(6) 0.3547(7) 0.0605(19) Uani 1 1 d
C1A C 0.7932(6) 0.0058(5) 0.4484(5) 0.0386(13) Uani 1 1 d
C2A C 0.7333(7) 0.0257(5) 0.5584(5) 0.0438(14) Uani 1 1 d
C3A C 0.6509(8) -0.0381(6) 0.6180(6) 0.0568(18) Uani 1 1 d
C4A C 0.6286(7) -0.1215(6) 0.5658(8) 0.061(2) Uani 1 1 d
C5A C 0.6880(8) -0.1426(6) 0.4558(8) 0.060(2) Uani 1 1 d
C6A C 0.7700(7) -0.0789(5) 0.3967(6) 0.0476(15) Uani 1 1 d
H11A H 0.9444 0.0840 0.4541 0.056 Uiso 1 1 d
H11B H 0.9745 0.0061 0.3340 0.056 Uiso 1 1 d
H12A H 0.7223 0.2480 0.1852 0.065 Uiso 1 1 d
H12B H 0.6882 0.1256 0.2602 0.065 Uiso 1 1 d
H13A H 0.8279 0.0726 0.0748 0.088 Uiso 1 1 d
H13B H 0.9599 0.1190 0.1060 0.088 Uiso 1 1 d
H13C H 0.9258 -0.0034 0.1809 0.088 Uiso 1 1 d
H14A H 1.0375 0.1634 0.2342 0.066 Uiso 1 1 d
H14B H 0.9116 0.3054 0.2213 0.066 Uiso 1 1 d
H15A H 1.0878 0.3052 0.3317 0.073 Uiso 1 1 d
H15B H 0.9189 0.3400 0.4143 0.073 Uiso 1 1 d
H15C H 1.0448 0.1980 0.4272 0.073 Uiso 1 1 d
H16A H 0.6257 0.2324 0.4213 0.060 Uiso 1 1 d
H16B H 0.7503 0.2663 0.4789 0.060 Uiso 1 1 d
H17A H 0.5734 0.4458 0.4138 0.073 Uiso 1 1 d
H17B H 0.7423 0.4282 0.3358 0.073 Uiso 1 1 d
H17C H 0.6177 0.3943 0.2781 0.073 Uiso 1 1 d
H2A H 0.7477 0.0867 0.5963 0.058 Uiso 1 1 d
H3A H 0.6080 -0.0218 0.6968 0.071 Uiso 1 1 d
H4A H 0.5695 -0.1673 0.6064 0.073 Uiso 1 1 d
H5A H 0.6725 -0.2038 0.4195 0.071 Uiso 1 1 d
H6A H 0.8120 -0.0942 0.3166 0.063 Uiso 1 1 d
H11 H 0.5287 0.3717 0.1211 0.064 Uiso 1 1 d

loop_
_atom_site_aniso_label
_atom_site_aniso_U_11
_atom_site_aniso_U_22
_atom_site_aniso_U_33
_atom_site_aniso_U_23
_atom_site_aniso_U_13
_atom_site_aniso_U_12
Pb 0.03828(14) 0.03644(14) 0.03243(14) -0.00704(9) -0.00400(9) -0.01806(9)
Cr1 0.0387(5) 0.0400(5) 0.0354(5) -0.0058(4) -0.0033(4) -0.0195(4)
Cr2 0.0382(5) 0.0409(5) 0.0417(5) -0.0048(4) -0.0017(4) -0.0200(4)
O1 0.047(3) 0.086(4) 0.075(4) -0.007(3) -0.010(3) -0.007(3)
O2 0.121(6) 0.104(5) 0.039(3) 0.012(3) -0.010(3) -0.043(4)
O3 0.124(6) 0.105(5) 0.128(6) -0.013(4) -0.024(5) -0.088(5)
O4 0.074(4) 0.074(4) 0.097(5) -0.009(3) -0.019(4) 0.013(3)
O5 0.081(4) 0.073(3) 0.037(3) -0.004(2) -0.002(3) -0.019(3)
O6 0.139(7) 0.145(7) 0.154(8) 0.086(6) -0.094(7) -0.077(6)
O7 0.069(3) 0.072(3) 0.090(4) -0.039(3) -0.002(3) -0.033(3)
O8 0.072(4) 0.091(4) 0.123(6) -0.040(4) 0.049(4) -0.048(4)
O9 0.099(5) 0.122(6) 0.112(6) 0.049(5) -0.050(5) -0.044(5)
O10 0.106(5) 0.090(4) 0.079(4) -0.044(3) 0.026(4) -0.066(4)
O11 0.077(3) 0.036(2) 0.037(2) -0.0045(17) -0.022(2) -0.011(2)
N 0.039(3) 0.037(2) 0.038(3) 0.007(2) -0.010(2) -0.014(2)
C1 0.041(4) 0.067(4) 0.040(4) -0.006(3) 0.000(3) -0.021(3)
C2 0.065(5) 0.061(4) 0.046(4) 0.002(3) -0.009(3) -0.024(4)
C3 0.068(5) 0.066(5) 0.061(5) -0.008(4) -0.003(4) -0.043(4)
C4 0.058(4) 0.050(4) 0.054(4) -0.005(3) -0.013(3) -0.018(3)
C5 0.049(4) 0.042(3) 0.041(4) -0.008(3) -0.003(3) -0.017(3)
C6 0.066(5) 0.070(5) 0.086(6) 0.015(5) -0.027(5) -0.039(4)
C7 0.040(3) 0.051(4) 0.060(4) -0.016(3) 0.003(3) -0.021(3)
C8 0.054(4) 0.053(4) 0.069(5) -0.020(4) 0.014(4) -0.027(3)
C9 0.057(4) 0.071(5) 0.060(5) 0.006(4) -0.013(4) -0.027(4)
C10 0.054(4) 0.065(4) 0.050(4) -0.012(3) 0.009(3) -0.034(4)
C11 0.038(3) 0.035(3) 0.049(4) 0.008(3) -0.013(3) -0.012(2)
C12 0.057(4) 0.059(4) 0.042(4) 0.003(3) -0.021(3) -0.022(3)
C13 0.104(7) 0.093(6) 0.049(4) -0.012(4) -0.005(4) -0.054(6)
C14 0.050(4) 0.054(4) 0.055(4) 0.013(3) -0.008(3) -0.027(3)
C15 0.059(4) 0.054(4) 0.078(5) 0.014(4) -0.024(4) -0.031(4)
C16 0.046(4) 0.039(3) 0.047(4) 0.001(3) -0.007(3) -0.011(3)
C17 0.052(4) 0.046(4) 0.070(5) 0.008(3) -0.010(4) -0.005(3)
C1A 0.029(3) 0.032(3) 0.054(4) 0.006(3) -0.014(3) -0.008(2)
C2A 0.051(4) 0.035(3) 0.045(4) -0.001(3) -0.009(3) -0.014(3)
C3A 0.055(4) 0.052(4) 0.060(4) 0.003(3) 0.000(3) -0.021(3)
C4A 0.041(4) 0.047(4) 0.096(6) 0.006(4) -0.006(4) -0.022(3)
C5A 0.049(4) 0.042(4) 0.096(6) -0.011(4) -0.026(4) -0.016(3)
C6A 0.048(4) 0.041(3) 0.058(4) -0.005(3) -0.019(3) -0.015(3)

loop_
_atom_type_symbol
_atom_type_description
_atom_type_scat_dispersion_real
_atom_type_scat_dispersion_imag
_atom_type_scat_source
C C 0.0033 0.0016 'International Tables Vol C Tables 4.2.6.8 and 6.1.1.4'
H H 0.0000 0.0000 'International Tables Vol C Tables 4.2.6.8 and 6.1.1.4'
Cr Cr 0.3209 0.6236 'International Tables Vol C Tables 4.2.6.8 and 6.1.1.4'
N N 0.0061 0.0033 'International Tables Vol C Tables 4.2.6.8 and 6.1.1.4'
O O 0.0106 0.0060 'International Tables Vol C Tables 4.2.6.8 and 6.1.1.4'
Pb Pb -3.3944 10.1111 'International Tables Vol C Tables 4.2.6.8 and 6.1.1.4'

loop_
_geom_angle_atom_site_label_1
_geom_angle_atom_site_label_2
_geom_angle_atom_site_label_3
_geom_angle
_geom_angle_site_symmetry_1
_geom_angle_site_symmetry_3
O11 Pb O11 76.25(16) 2_665 .
O11 Pb Cr1 105.84(12) 2_665 .
O11 Pb Cr1 104.86(13) . .
O11 Pb Cr2 111.74(13) 2_665 .
O11 Pb Cr2 111.72(13) . .
Cr1 Pb Cr2 132.25(4) . .
O11 Pb Pb 38.34(11) 2_665 2_665
O11 Pb Pb 37.90(10) . 2_665
Cr1 Pb Pb 109.66(4) . 2_665
Cr2 Pb Pb 118.08(4) . 2_665
C3 Cr1 C5 93.6(3) . .
C3 Cr1 C1 92.6(3) . .
C5 Cr1 C1 86.1(3) . .
C3 Cr1 C4 91.4(3) . .
C5 Cr1 C4 90.7(3) . .
C1 Cr1 C4 175.0(3) . .
C3 Cr1 C2 93.2(3) . .
C5 Cr1 C2 173.2(3) . .
C1 Cr1 C2 94.2(3) . .
C4 Cr1 C2 88.5(3) . .
C3 Cr1 Pb 178.7(3) . .
C5 Cr1 Pb 85.4(2) . .
C1 Cr1 Pb 88.1(2) . .
C4 Cr1 Pb 87.9(2) . .
C2 Cr1 Pb 87.8(2) . .
C8 Cr2 C7 88.0(3) . .
C8 Cr2 C6 93.0(4) . .
C7 Cr2 C6 91.9(4) . .
C8 Cr2 C9 92.9(4) . .
C7 Cr2 C9 90.9(3) . .
C6 Cr2 C9 173.6(4) . .
C8 Cr2 C10 88.1(3) . .
C7 Cr2 C10 176.1(3) . .
C6 Cr2 C10 88.2(4) . .
C9 Cr2 C10 89.4(4) . .
C8 Cr2 Pb 171.9(2) . .
C7 Cr2 Pb 83.9(2) . .
C6 Cr2 Pb 87.3(3) . .
C9 Cr2 Pb 87.3(2) . .
C10 Cr2 Pb 100.0(2) . .
Pb O11 Pb 103.75(16) 2_665 .
C16 N C14 111.5(5) . .
C16 N C12 108.1(5) . .
C14 N C12 109.9(5) . .
C16 N C11 108.8(5) . .
C14 N C11 107.7(5) . .
C12 N C11 110.8(5) . .
O1 C1 Cr1 176.0(6) . .
O2 C2 Cr1 178.2(8) . .
O3 C3 Cr1 179.2(8) . .
O4 C4 Cr1 178.5(7) . .
O5 C5 Cr1 178.7(6) . .
O6 C6 Cr2 177.9(8) . .
O7 C7 Cr2 176.8(6) . .
O8 C8 Cr2 178.1(9) . .
O9 C9 Cr2 178.3(8) . .
O10 C10 Cr2 173.6(6) . .
C1A C11 N 116.8(5) . .
C13 C12 N 115.0(6) . .
C15 C14 N 114.3(6) . .
C17 C16 N 115.2(6) . .
C2A C1A C6A 118.8(6) . .
C2A C1A C11 119.5(6) . .
C6A C1A C11 121.4(6) . .
C1A C2A C3A 121.3(6) . .
C4A C3A C2A 119.2(7) . .
C3A C4A C5A 120.2(7) . .
C4A C5A C6A 120.4(6) . .
C1A C6A C5A 120.1(7) . .

loop_
_geom_bond_atom_site_label_1
_geom_bond_atom_site_label_2
_geom_bond_distance
_geom_bond_site_symmetry_2
Pb O11 2.320(4) 2_665
Pb O11 2.342(4) .
Pb Cr1 2.6799(13) .
Pb Cr2 2.7078(17) .
Pb Pb 3.6675(16) 2_665
Cr1 C3 1.848(7) .
Cr1 C5 1.881(7) .
Cr1 C1 1.884(7) .
Cr1 C4 1.884(7) .
Cr1 C2 1.886(7) .
Cr2 C8 1.845(7) .
Cr2 C7 1.859(7) .
Cr2 C6 1.872(9) .
Cr2 C9 1.880(8) .
Cr2 C10 1.898(7) .
O1 C1 1.149(8) .
O2 C2 1.147(9) .
O3 C3 1.144(9) .
O4 C4 1.138(9) .
O5 C5 1.134(8) .
O6 C6 1.159(10) .
O7 C7 1.142(8) .
O8 C8 1.126(9) .
O9 C9 1.149(9) .
O10 C10 1.134(9) .
O11 Pb 2.320(4) 2_665
N C16 1.520(8) .
N C14 1.521(8) .
N C12 1.525(8) .
N C11 1.532(7) .
C11 C1A 1.500(8) .
C12 C13 1.520(11) .
C14 C15 1.510(11) .
C16 C17 1.512(9) .
C1A C2A 1.378(9) .
C1A C6A 1.385(9) .
C2A C3A 1.396(9) .
C3A C4A 1.371(11) .
C4A C5A 1.379(12) .
C5A C6A 1.390(10) .
